data_4324863
loop_
_publ_author_name
'Junichi Nishijo'
'Ken Judai'
'Nobuyuki Nishi'

_publ_section_title
;
 Weak Ferromagnetism and Strong Spin-Spin Interaction Mediated by the
 Mixed-Valence Ethynyltetrathiafulvalene-Type Ligand
;
_journal_name_full 'Inorganic Chemistry'
_journal_page_first 3464
_journal_page_last 3470
_journal_paper_doi 10.1021/ic102384s
_journal_volume 50
_journal_year 2011
_chemical_formula_sum 'C46 H51 Cl4 Cr N5 O8 S12'
_chemical_formula_weight 1380.44
_chemical_name_common '[CrCyclam(C2MeEDT)2][ClO4]2(PhCl)2(MeCN)'
_chemical_name_systematic
; 
 ? 
;
_space_group_IT_number 15
_symmetry_cell_setting monoclinic
_symmetry_space_group_name_Hall '-C 2yc'
_symmetry_space_group_name_H-M 'C 1 2/c 1'
_atom_sites_solution_hydrogens geom
_atom_sites_solution_primary direct
_atom_sites_solution_secondary difmap
_audit_creation_method SHELXL-97
_cell_angle_alpha 90.00
_cell_angle_beta 103.151(3)
_cell_angle_gamma 90.00
_cell_formula_units_Z 4
_cell_length_a 32.921(4)
_cell_length_b 11.8484(11)
_cell_length_c 16.1400(16)
_cell_measurement_reflns_used 9580
_cell_measurement_temperature 293(2)
_cell_measurement_theta_max 30.5746
_cell_measurement_theta_min 1.2703
_cell_volume 6130.5(11)
_computing_cell_refinement 'CrystalClear (Rigaku/MSC Inc., 2006)'
_computing_data_collection 'CrystalClear (Rigaku/MSC Inc., 2006)'
_computing_data_reduction 'CrystalClear (Rigaku/MSC Inc., 2006)'
_computing_structure_refinement 'SHELXL-97 (Sheldrick, 1997)'
_computing_structure_solution 'SIR2004 (M. C. Burla et al.)'
_diffrn_ambient_temperature 293(2)
_diffrn_detector_area_resol_mean 14.6306
_diffrn_measured_fraction_theta_full 80.1000
_diffrn_measured_fraction_theta_max 30.5746
_diffrn_measurement_device 'Mercury (2x2 bin mode)'
_diffrn_measurement_device_type 'Rigaku AFC7R with CCD detector'
_diffrn_measurement_method \w-2\q
_diffrn_radiation_detector CCD
_diffrn_radiation_monochromator 'Graphite Monochromator'
_diffrn_radiation_source 'Rotating Anode'
_diffrn_radiation_type MoK\a
_diffrn_radiation_wavelength 0.71073
_diffrn_reflns_av_R_equivalents 0.0360
_diffrn_reflns_av_sigmaI/netI 0.0340
_diffrn_reflns_limit_h_max 36
_diffrn_reflns_limit_h_min -45
_diffrn_reflns_limit_k_max 15
_diffrn_reflns_limit_k_min -15
_diffrn_reflns_limit_l_max 20
_diffrn_reflns_limit_l_min -15
_diffrn_reflns_number 30420
_diffrn_reflns_theta_full 30.5746
_diffrn_reflns_theta_max 30.67
_diffrn_reflns_theta_min 1.27
_exptl_absorpt_coefficient_mu 0.822
_exptl_absorpt_correction_T_max 0.9222
_exptl_absorpt_correction_T_min 0.7113
_exptl_absorpt_correction_type numerical
_exptl_crystal_colour Black
_exptl_crystal_density_diffrn 1.496
_exptl_crystal_description Rod
_exptl_crystal_F_000 2840
_exptl_crystal_size_max 1.4
_exptl_crystal_size_mid 0.2
_exptl_crystal_size_min 0.15
_refine_diff_density_max 1.750
_refine_diff_density_min -0.802
_refine_diff_density_rms 0.152
_refine_ls_extinction_method none
_refine_ls_goodness_of_fit_ref 1.142
_refine_ls_hydrogen_treatment constr
_refine_ls_matrix_type full
_refine_ls_number_parameters 331
_refine_ls_number_reflns 7593
_refine_ls_number_restraints 3
_refine_ls_restrained_S_all 1.144
_refine_ls_R_factor_all 0.1124
_refine_ls_R_factor_gt 0.0945
_refine_ls_shift/su_max 0.140
_refine_ls_shift/su_mean 0.005
_refine_ls_structure_factor_coef Fsqd
_refine_ls_weighting_details 'calc w=1/[\s^2^(Fo^2^)+(0.1944P)^2^+5.3182P] where P=(Fo^2^+2Fc^2^)/3'
_refine_ls_weighting_scheme calc
_refine_ls_wR_factor_gt 0.2883
_refine_ls_wR_factor_ref 0.3173
_reflns_number_gt 5697
_reflns_number_total 7593
_reflns_threshold_expression >2sigma(I)
_cod_data_source_file ic102384s_si_001_2.cif
_cod_data_source_block '[CrCyclam(C2MeEDT)2][ClO4]2(PhCl)2(MeCN)'
_cod_original_cell_volume 6130.4(11)
_cod_database_code 4324863

loop_
_symmetry_equiv_pos_as_xyz
'x, y, z'
'-x, y, -z+1/2'
'x+1/2, y+1/2, z'
'-x+1/2, y+1/2, -z+1/2'
'-x, -y, -z'
'x, -y, z-1/2'
'-x+1/2, -y+1/2, -z'
'x+1/2, -y+1/2, z-1/2'

loop_
_atom_site_label
_atom_site_type_symbol
_atom_site_fract_x
_atom_site_fract_y
_atom_site_fract_z
_atom_site_U_iso_or_equiv
_atom_site_adp_type
_atom_site_occupancy
_atom_site_symmetry_multiplicity
_atom_site_calc_flag
_atom_site_refinement_flags
Cr1 Cr 0.7500 0.2500 0.5000 0.0397(3) Uani 1 2 d S
S1 S 0.92354(3) 0.33344(12) 0.50332(7) 0.0623(4) Uani 1 1 d .
S2 S 0.92639(3) 0.43441(13) 0.33956(7) 0.0634(4) Uani 1 1 d .
S3 S 1.02451(4) 0.31266(14) 0.54885(8) 0.0722(4) Uani 1 1 d .
S4 S 1.02618(3) 0.41491(16) 0.38393(8) 0.0768(5) Uani 1 1 d .
S5 S 1.11515(4) 0.27452(16) 0.59977(10) 0.0794(4) Uani 1 1 d .
S6 S 1.11611(4) 0.39724(18) 0.40185(10) 0.0875(5) Uani 1 1 d .
N1 N 0.77547(11) 0.0932(3) 0.5348(2) 0.0490(7) Uani 1 1 d .
H1 H 0.7567 0.0545 0.5574 0.059 Uiso 1 1 calc R
N2 N 0.73421(11) 0.1851(3) 0.3778(2) 0.0486(7) Uani 1 1 d .
H2 H 0.7541 0.2087 0.3508 0.058 Uiso 1 1 calc R
C1 C 0.80684(15) 0.2785(4) 0.6756(3) 0.0590(10) Uani 1 1 d .
H1A H 0.8099 0.3090 0.7325 0.071 Uiso 1 1 calc R
H1B H 0.8290 0.3096 0.6519 0.071 Uiso 1 1 calc R
C2 C 0.81143(17) 0.1520(5) 0.6812(3) 0.0658(12) Uani 1 1 d .
H2A H 0.7874 0.1211 0.6987 0.079 Uiso 1 1 calc R
H2B H 0.8359 0.1342 0.7254 0.079 Uiso 1 1 calc R
C3 C 0.81540(15) 0.0933(4) 0.5998(3) 0.0599(11) Uani 1 1 d .
H3A H 0.8366 0.1312 0.5769 0.072 Uiso 1 1 calc R
H3B H 0.8244 0.0161 0.6127 0.072 Uiso 1 1 calc R
C4 C 0.77763(15) 0.0348(4) 0.4537(3) 0.0586(10) Uani 1 1 d .
H4A H 0.7802 -0.0460 0.4630 0.070 Uiso 1 1 calc R
H4B H 0.8019 0.0608 0.4344 0.070 Uiso 1 1 calc R
C5 C 0.73867(15) 0.0604(4) 0.3874(3) 0.0562(10) Uani 1 1 d .
H5A H 0.7404 0.0265 0.3336 0.067 Uiso 1 1 calc R
H5B H 0.7146 0.0291 0.4046 0.067 Uiso 1 1 calc R
C6 C 0.80614(11) 0.3040(3) 0.4765(2) 0.0441(8) Uani 1 1 d .
C7 C 0.83837(13) 0.3311(4) 0.4578(3) 0.0497(9) Uani 1 1 d .
C8 C 0.84012(14) 0.4377(5) 0.2878(3) 0.0610(11) Uani 1 1 d .
H8A H 0.8334 0.3756 0.2489 0.091 Uiso 1 1 calc R
H8B H 0.8464 0.5031 0.2578 0.091 Uiso 1 1 calc R
H8C H 0.8168 0.4537 0.3124 0.091 Uiso 1 1 calc R
C9 C 0.87581(12) 0.3608(4) 0.4326(3) 0.0490(9) Uani 1 1 d .
C10 C 0.87704(12) 0.4081(4) 0.3564(3) 0.0513(9) Uani 1 1 d .
C11 C 0.95422(13) 0.3783(5) 0.4356(3) 0.0630(12) Uani 1 1 d .
C12 C 0.99646(13) 0.3706(5) 0.4551(3) 0.0654(13) Uani 1 1 d .
C13 C 1.07312(14) 0.3251(5) 0.5216(3) 0.0633(12) Uani 1 1 d .
C14 C 1.07390(14) 0.3706(5) 0.4476(3) 0.0656(13) Uani 1 1 d .
C15 C 1.15358(18) 0.2587(5) 0.5354(5) 0.0808(17) Uani 1 1 d .
H15A H 1.1801 0.2374 0.5720 0.097 Uiso 1 1 calc R
H15B H 1.1449 0.1981 0.4948 0.097 Uiso 1 1 calc R
C16 C 1.15952(16) 0.3658(5) 0.4873(4) 0.0744(14) Uani 1 1 d .
H16A H 1.1843 0.3577 0.4648 0.089 Uiso 1 1 calc R
H16B H 1.1641 0.4288 0.5268 0.089 Uiso 1 1 calc R
Cl2 Cl 0.76918(4) -0.18315(10) 0.66725(8) 0.0624(3) Uani 1 1 d .
O1 O 0.74083(16) -0.0958(4) 0.6361(4) 0.1038(15) Uani 1 1 d .
O2 O 0.79024(19) -0.1514(6) 0.7506(3) 0.121(2) Uani 1 1 d .
O3 O 0.7997(2) -0.1916(5) 0.6186(4) 0.128(2) Uani 1 1 d .
O4 O 0.74752(19) -0.2853(4) 0.6747(4) 0.119(2) Uani 1 1 d .
C93 C 0.9212(3) 0.0565(7) 0.4158(7) 0.159(5) Uani 1 1 d G
C94 C 0.9616(3) 0.0817(9) 0.4096(8) 0.183(6) Uani 1 1 d G
H94 H 0.9839 0.0690 0.4557 0.220 Uiso 1 1 calc R
C95 C 0.9688(3) 0.1258(9) 0.3344(11) 0.231(10) Uani 1 1 d G
H95 H 0.9959 0.1426 0.3303 0.277 Uiso 1 1 calc R
C96 C 0.9356(5) 0.1447(9) 0.2655(8) 0.219(8) Uani 1 1 d G
H96 H 0.9404 0.1742 0.2152 0.263 Uiso 1 1 calc R
C97 C 0.8952(4) 0.1196(9) 0.2717(8) 0.187(7) Uani 1 1 d G
H97 H 0.8729 0.1323 0.2256 0.225 Uiso 1 1 calc R
C98 C 0.8880(2) 0.0755(8) 0.3469(9) 0.228(11) Uani 1 1 d G
H98 H 0.8609 0.0587 0.3511 0.274 Uiso 1 1 calc R
Cl1 Cl 0.91427(19) 0.0047(5) 0.5119(4) 0.224(2) Uani 1 1 d .
C90 C 0.9245(4) 0.2639(12) 0.7171(9) 0.088(3) Uiso 0.50 1 d PD
H90A H 0.9125 0.2200 0.6676 0.132 Uiso 0.50 1 calc PR
H90B H 0.9155 0.3409 0.7080 0.132 Uiso 0.50 1 calc PR
H90C H 0.9157 0.2342 0.7655 0.132 Uiso 0.50 1 calc PR
C91 C 0.9687(7) 0.259(2) 0.7323(17) 0.157(9) Uiso 0.50 1 d PD
N92 N 1.0000 0.313(3) 0.7500 0.42(2) Uiso 1 2 d SD

loop_
_atom_site_aniso_label
_atom_site_aniso_U_11
_atom_site_aniso_U_22
_atom_site_aniso_U_33
_atom_site_aniso_U_23
_atom_site_aniso_U_13
_atom_site_aniso_U_12
Cr1 0.0298(4) 0.0492(5) 0.0418(5) -0.0017(3) 0.0117(3) -0.0043(3)
S1 0.0343(5) 0.0996(9) 0.0543(6) 0.0179(5) 0.0126(4) 0.0007(5)
S2 0.0349(5) 0.1052(10) 0.0514(6) 0.0147(5) 0.0127(4) -0.0048(5)
S3 0.0381(6) 0.1201(12) 0.0590(7) 0.0168(6) 0.0125(5) 0.0010(6)
S4 0.0349(6) 0.1438(14) 0.0533(7) 0.0141(7) 0.0134(4) -0.0017(6)
S5 0.0475(7) 0.1099(11) 0.0752(9) 0.0044(7) 0.0024(6) 0.0142(7)
S6 0.0392(6) 0.1536(16) 0.0753(9) -0.0007(9) 0.0246(6) -0.0012(8)
N1 0.0397(17) 0.0551(19) 0.0527(18) 0.0027(13) 0.0114(13) -0.0003(14)
N2 0.0433(17) 0.059(2) 0.0452(17) -0.0049(13) 0.0139(13) -0.0087(14)
C1 0.052(2) 0.070(3) 0.050(2) -0.0014(19) 0.0025(17) -0.009(2)
C2 0.058(3) 0.079(3) 0.055(2) 0.009(2) 0.0011(19) -0.003(2)
C3 0.047(2) 0.065(3) 0.064(3) 0.0063(19) 0.0054(18) 0.012(2)
C4 0.057(3) 0.053(2) 0.065(3) -0.0033(18) 0.0141(19) 0.007(2)
C5 0.058(3) 0.055(2) 0.056(2) -0.0099(17) 0.0118(18) -0.0058(19)
C6 0.0323(17) 0.057(2) 0.0449(19) -0.0005(14) 0.0129(13) -0.0029(15)
C7 0.038(2) 0.059(2) 0.053(2) -0.0035(16) 0.0139(15) -0.0064(16)
C8 0.040(2) 0.083(3) 0.059(3) 0.006(2) 0.0086(17) 0.000(2)
C9 0.0313(17) 0.065(2) 0.053(2) 0.0022(17) 0.0142(14) -0.0028(17)
C10 0.0289(17) 0.072(3) 0.054(2) -0.0024(17) 0.0113(14) -0.0048(17)
C11 0.033(2) 0.105(4) 0.051(2) 0.007(2) 0.0125(15) -0.003(2)
C12 0.034(2) 0.111(4) 0.053(2) 0.010(2) 0.0133(16) -0.001(2)
C13 0.039(2) 0.092(4) 0.059(3) -0.001(2) 0.0104(17) 0.003(2)
C14 0.034(2) 0.105(4) 0.060(3) -0.002(2) 0.0133(17) 0.003(2)
C15 0.040(3) 0.088(4) 0.114(5) -0.013(3) 0.017(3) 0.006(2)
C16 0.039(2) 0.089(4) 0.097(4) -0.019(3) 0.018(2) 0.004(2)
Cl2 0.0571(7) 0.0679(7) 0.0644(7) 0.0062(5) 0.0183(5) 0.0022(5)
O1 0.071(3) 0.084(3) 0.152(4) 0.029(3) 0.015(3) 0.008(2)
O2 0.105(4) 0.183(6) 0.072(3) -0.012(3) 0.014(3) -0.016(4)
O3 0.140(5) 0.130(5) 0.141(5) -0.009(4) 0.091(4) 0.019(4)
O4 0.097(4) 0.078(3) 0.173(6) 0.032(3) 0.013(4) -0.010(3)
C93 0.156(12) 0.132(9) 0.204(13) -0.059(8) 0.074(10) -0.034(8)
C94 0.100(9) 0.184(13) 0.272(18) -0.021(12) 0.055(10) -0.006(8)
C95 0.121(12) 0.176(15) 0.40(3) 0.014(18) 0.072(17) -0.003(11)
C96 0.162(14) 0.168(13) 0.34(3) 0.007(16) 0.088(18) 0.046(13)
C97 0.180(18) 0.174(14) 0.201(15) -0.020(11) 0.029(13) 0.029(12)
C98 0.116(10) 0.188(14) 0.34(3) -0.161(16) -0.044(13) 0.040(9)
Cl1 0.257(6) 0.190(4) 0.251(5) -0.052(3) 0.112(4) -0.058(4)

loop_
_atom_type_symbol
_atom_type_description
_atom_type_scat_dispersion_real
_atom_type_scat_dispersion_imag
_atom_type_scat_source
C C 0.0033 0.0016 'International Tables Vol C Tables 4.2.6.8 and 6.1.1.4'
H H 0.0000 0.0000 'International Tables Vol C Tables 4.2.6.8 and 6.1.1.4'
O O 0.0106 0.0060 'International Tables Vol C Tables 4.2.6.8 and 6.1.1.4'
N N 0.0061 0.0033 'International Tables Vol C Tables 4.2.6.8 and 6.1.1.4'
S S 0.1246 0.1234 'International Tables Vol C Tables 4.2.6.8 and 6.1.1.4'
Cl Cl 0.1484 0.1585 'International Tables Vol C Tables 4.2.6.8 and 6.1.1.4'
Cr Cr 0.3209 0.6236 'International Tables Vol C Tables 4.2.6.8 and 6.1.1.4'

loop_
_geom_angle_atom_site_label_1
_geom_angle_atom_site_label_2
_geom_angle_atom_site_label_3
_geom_angle
_geom_angle_site_symmetry_1
_geom_angle_site_symmetry_3
N1 Cr1 N1 179.997(1) 7_656 .
N1 Cr1 C6 90.20(15) 7_656 7_656
N1 Cr1 C6 89.80(15) . 7_656
N1 Cr1 C6 89.80(15) 7_656 .
N1 Cr1 C6 90.20(15) . .
C6 Cr1 C6 179.999(1) 7_656 .
N1 Cr1 N2 85.57(14) 7_656 7_656
N1 Cr1 N2 94.44(14) . 7_656
C6 Cr1 N2 88.95(14) 7_656 7_656
C6 Cr1 N2 91.05(14) . 7_656
N1 Cr1 N2 94.44(14) 7_656 .
N1 Cr1 N2 85.56(14) . .
C6 Cr1 N2 91.05(14) 7_656 .
C6 Cr1 N2 88.95(14) . .
N2 Cr1 N2 179.999(1) 7_656 .
C11 S1 C9 95.6(2) . .
C10 S2 C11 96.5(2) . .
C12 S3 C13 94.8(2) . .
C12 S4 C14 95.0(2) . .
C13 S5 C15 99.3(3) . .
C14 S6 C16 102.1(3) . .
C3 N1 C4 114.1(3) . .
C3 N1 Cr1 115.5(3) . .
C4 N1 Cr1 106.0(3) . .
C5 N2 C1 113.7(3) . 7_656
C5 N2 Cr1 105.8(3) . .
C1 N2 Cr1 116.2(3) 7_656 .
N2 C1 C2 112.8(4) 7_656 .
C1 C2 C3 115.5(4) . .
N1 C3 C2 112.1(4) . .
N1 C4 C5 109.1(4) . .
N2 C5 C4 108.8(3) . .
C7 C6 Cr1 175.5(3) . .
C6 C7 C9 177.7(4) . .
C10 C9 C7 124.3(4) . .
C10 C9 S1 117.3(3) . .
C7 C9 S1 118.3(3) . .
C9 C10 C8 125.6(4) . .
C9 C10 S2 115.9(3) . .
C8 C10 S2 118.4(3) . .
C12 C11 S1 123.2(4) . .
C12 C11 S2 122.4(4) . .
S1 C11 S2 114.5(2) . .
C11 C12 S3 123.0(4) . .
C11 C12 S4 121.6(4) . .
S3 C12 S4 115.3(2) . .
C14 C13 S5 128.2(4) . .
C14 C13 S3 117.9(4) . .
S5 C13 S3 114.0(3) . .
C13 C14 S6 129.8(4) . .
C13 C14 S4 117.1(3) . .
S6 C14 S4 113.1(3) . .
C16 C15 S5 113.0(4) . .
C15 C16 S6 113.2(4) . .
O1 Cl2 O3 110.6(4) . .
O1 Cl2 O2 106.6(4) . .
O3 Cl2 O2 106.9(4) . .
O1 Cl2 O4 110.6(3) . .
O3 Cl2 O4 114.8(4) . .
O2 Cl2 O4 106.9(4) . .
C94 C93 C98 120.0 . .
C94 C93 Cl1 117.7(9) . .
C98 C93 Cl1 122.3(9) . .
C95 C94 C93 120.0 . .
C94 C95 C96 120.0 . .
C97 C96 C95 120.0 . .
C96 C97 C98 120.0 . .
C97 C98 C93 120.0 . .
N92 C91 C90 145(3) . .
N92 C91 C91 33(2) . 2_756
C90 C91 C91 173(3) . 2_756
C91 N92 C91 115(4) 2_756 .

loop_
_geom_bond_atom_site_label_1
_geom_bond_atom_site_label_2
_geom_bond_distance
_geom_bond_site_symmetry_2
Cr1 N1 2.063(3) 7_656
Cr1 N1 2.063(3) .
Cr1 C6 2.070(3) 7_656
Cr1 C6 2.070(3) .
Cr1 N2 2.070(3) 7_656
Cr1 N2 2.070(3) .
S1 C11 1.732(4) .
S1 C9 1.749(4) .
S2 C10 1.735(4) .
S2 C11 1.743(5) .
S3 C12 1.726(5) .
S3 C13 1.760(5) .
S4 C12 1.750(4) .
S4 C14 1.751(5) .
S5 C13 1.752(5) .
S5 C15 1.821(6) .
S6 C14 1.744(5) .
S6 C16 1.785(6) .
N1 C3 1.484(6) .
N1 C4 1.496(6) .
N2 C5 1.489(6) .
N2 C1 1.492(6) 7_656
C1 N2 1.492(6) 7_656
C1 C2 1.507(7) .
C2 C3 1.518(7) .
C4 C5 1.502(7) .
C6 C7 1.211(5) .
C7 C9 1.427(5) .
C8 C10 1.488(6) .
C9 C10 1.360(6) .
C11 C12 1.357(6) .
C13 C14 1.317(7) .
C15 C16 1.523(9) .
Cl2 O1 1.408(5) .
Cl2 O3 1.413(5) .
Cl2 O2 1.418(5) .
Cl2 O4 1.424(5) .
C93 C94 1.3900 .
C93 C98 1.3900 .
C93 Cl1 1.730(12) .
C94 C95 1.3900 .
C95 C96 1.3900 .
C96 C97 1.3900 .
C97 C98 1.3900 .
C90 C91 1.419(17) .
C91 N92 1.193(17) .
C91 C91 2.01(4) 2_756
N92 C91 1.193(17) 2_756
